data_1507358
loop_
_publ_author_name
'Barboiu, Mihail'
'Vaughan, Gavin'
'van der Lee, Arie'

_publ_section_title
;
 Self-organized heteroditopic macrocyclic superstructures.
;
_journal_issue 17
_journal_name_full 'Organic letters'
_journal_page_first 3073
_journal_page_last 3076
_journal_paper_doi 10.1021/ol035096r
_journal_volume 5
_journal_year 2003
_chemical_compound_source 'see text'
_chemical_formula_moiety 'C42 H52 CL1 N4 NA1 O12 '
_chemical_formula_sum 'C42 H52 Cl N4 Na O12'
_chemical_formula_weight 863.32
_chemical_name_common ?
_chemical_name_systematic
;
1-(6,7,9,10,12,13,15,16-Octahydro-5,8,11,14,17-pentaoxa-benzocyclopentadecen
-2-yl)-3-phenyl-urea sodium chloride complex
;
_space_group_IT_number 14
_symmetry_cell_setting monoclinic
_symmetry_space_group_name_Hall '-P 2ybc'
_symmetry_space_group_name_H-M 'P 1 21/c 1'
_atom_sites_solution_hydrogens geom
_atom_sites_solution_primary direct
_cell_angle_alpha 90
_cell_angle_beta 107.900(7)
_cell_angle_gamma 90
_cell_formula_units_Z 4
_cell_length_a 11.390(2)
_cell_length_b 36.076(5)
_cell_length_c 12.420(2)
_cell_measurement_temperature 120
_cell_volume 4856.4(14)
_diffrn_ambient_temperature 120
_diffrn_measured_fraction_theta_max 0.943
_diffrn_radiation_source synchrotron
_diffrn_radiation_type 'X  \a'
_diffrn_radiation_wavelength 0.50606
_diffrn_reflns_av_R_equivalents 0.0500
_diffrn_reflns_limit_h_max 11
_diffrn_reflns_limit_h_min -15
_diffrn_reflns_limit_k_max 50
_diffrn_reflns_limit_k_min -48
_diffrn_reflns_limit_l_max 16
_diffrn_reflns_limit_l_min -17
_diffrn_reflns_number 31050
_diffrn_reflns_theta_max 20.86
_diffrn_reflns_theta_min 0.80
_exptl_absorpt_coefficient_mu 0.146
_exptl_absorpt_correction_T_max 0.980
_exptl_absorpt_correction_T_min 0.950
_exptl_absorpt_correction_type psi-scan
_exptl_crystal_colour white
_exptl_crystal_density_diffrn 1.181
_exptl_crystal_description prism
_exptl_crystal_F_000 1824
_exptl_crystal_preparation ' in I_isopropylether/acetonitrile'
_exptl_crystal_size_max 0.350
_exptl_crystal_size_mid 0.250
_exptl_crystal_size_min 0.150
_refine_diff_density_max 1.710
_refine_diff_density_min -0.790
_refine_ls_abs_structure_Flack none
_refine_ls_extinction_coef 2515(**)
_refine_ls_extinction_method 'larson 1970 cryst'
_refine_ls_goodness_of_fit_ref 0.960
_refine_ls_hydrogen_treatment noref
_refine_ls_matrix_type full
_refine_ls_number_parameters 542
_refine_ls_number_reflns 9062
_refine_ls_R_factor_all 0.0879
_refine_ls_R_factor_gt 0.0637
_refine_ls_shift/su_max 0.005
_refine_ls_structure_factor_coef Fsqd
_refine_ls_weighting_details
;
 Method= Tukey and Prince
 W = [weight] * [1-(deltaF/6*sigmaF)^2]^2
11.3 15.6 5.14
;
_refine_ls_weighting_scheme calc
_refine_ls_wR_factor_all 0.3702
_refine_ls_wR_factor_gt 0.1086
_reflns_number_gt 9062
_reflns_number_total 13367
_reflns_threshold_expression >2.00\s(i)
_cod_data_source_file ol035096rsi20030616_115036.cif
_cod_data_source_block 1.NaCl
_cod_depositor_comments
;
 Changing the _atom_type_symbol data item values to match the ones in
 related data items (e. g. _atom_site_label).

 Antanas Vaitkus,
 2017-01-06

The following automatic conversions were performed:

'_symmetry_cell_setting' value 'Monoclinic' changed to 'monoclinic'
according to /home/saulius/struct/CIF-dictionaries/cif_core.dic
dictionary named 'cif_core.dic' version 2.4.1 from
2010-06-29.

'_atom_sites_solution_hydrogens' value 'geom ' changed
to 'geom' according to
/home/saulius/struct/CIF-dictionaries/cif_core.dic dictionary named
'cif_core.dic' version 2.4.1 from
2010-06-29.

'_atom_sites_solution_primary' value 'direct ' changed
to 'direct' according to
/home/saulius/struct/CIF-dictionaries/cif_core.dic dictionary named
'cif_core.dic' version 2.4.1 from
2010-06-29.

'_exptl_absorpt_correction_type' value ' psi-scan'
changed to 'psi-scan' according to
/home/saulius/struct/CIF-dictionaries/cif_core.dic dictionary named
'cif_core.dic' version 2.4.1 from
2010-06-29.

'_refine_ls_hydrogen_treatment' value 'noref ' changed
to 'noref' according to
/home/saulius/struct/CIF-dictionaries/cif_core.dic dictionary named
'cif_core.dic' version 2.4.1 from
2010-06-29.

'_refine_ls_weighting_scheme' value 'calc ' changed to
'calc' according to
/home/saulius/struct/CIF-dictionaries/cif_core.dic dictionary named
'cif_core.dic' version 2.4.1 from 2010-06-29.

Automatic conversion script
Id: cif_fix_values 1715 2011-07-08 13:25:40Z adriana 
;
_cod_original_sg_symbol_H-M 'P 21/c'
_cod_original_formula_sum 'C42 H52 Cl1 N4 Na1 O12 '
_cod_database_code 1507358

loop_
_symmetry_equiv_pos_as_xyz
x,y,z
-x,1/2+y,1/2-z
-x,-y,-z
x,1/2-y,1/2+z

loop_
_atom_site_aniso_label
_atom_site_aniso_U_11
_atom_site_aniso_U_22
_atom_site_aniso_U_33
_atom_site_aniso_U_23
_atom_site_aniso_U_13
_atom_site_aniso_U_12
Na2 0.0343(5) 0.0256(4) 0.0223(4) 0.0010(3) 0.0021(3) 0.0000(3)
O4 0.0253(7) 0.0161(5) 0.0384(7) -0.0024(5) 0.0139(6) -0.0028(5)
O7 0.0324(8) 0.0243(6) 0.0211(6) -0.0027(5) 0.0111(5) -0.0062(5)
O10 0.0305(8) 0.0320(7) 0.0242(6) 0.0010(5) 0.0093(5) -0.0021(5)
O15 0.0294(7) 0.0174(6) 0.0289(6) 0.0029(5) 0.0055(5) 0.0022(5)
O18 0.0262(7) 0.0162(5) 0.0203(5) -0.0005(4) 0.0106(5) 0.0021(4)
O37 0.0431(9) 0.0221(6) 0.0249(6) -0.0009(5) 0.0182(6) -0.0046(5)
O58 0.0406(9) 0.0321(7) 0.0197(6) 0.0012(5) 0.0129(6) -0.0017(6)
O61 0.0409(9) 0.0214(6) 0.0267(6) 0.0046(5) 0.0176(6) 0.0012(5)
O82 0.0318(9) 0.0313(7) 0.0461(9) 0.0042(6) 0.0170(7) 0.0069(6)
O85 0.0345(9) 0.0293(7) 0.0490(10) 0.0127(7) -0.0029(7) -0.0039(6)
O88 0.0390(10) 0.0307(8) 0.0510(10) 0.0135(7) 0.0139(8) 0.0012(6)
O93 0.0383(9) 0.0348(7) 0.0183(6) 0.0053(5) 0.0072(5) 0.0053(6)
N22 0.0326(9) 0.0142(6) 0.0233(7) -0.0026(5) 0.0140(6) -0.0032(5)
N24 0.0333(9) 0.0142(6) 0.0185(6) -0.0007(5) 0.0100(6) -0.0042(5)
N66 0.0330(10) 0.0205(7) 0.0303(8) 0.0025(6) 0.0081(7) 0.0055(6)
N70 0.0299(9) 0.0237(7) 0.0275(7) 0.0017(6) 0.0090(6) 0.0043(6)
C3 0.0231(9) 0.0149(7) 0.0271(8) -0.0016(6) 0.0110(7) -0.0007(6)
C5 0.0254(9) 0.0190(7) 0.0306(9) -0.0005(6) 0.0121(7) -0.0031(6)
C6 0.0310(10) 0.0198(7) 0.0236(8) -0.0013(6) 0.0140(7) -0.0058(6)
C8 0.0290(10) 0.0260(8) 0.0252(8) -0.0068(7) 0.0086(7) -0.0069(7)
C9 0.0354(11) 0.0226(8) 0.0340(10) -0.0028(7) 0.0165(8) -0.0046(7)
C11 0.0366(11) 0.0212(8) 0.0237(8) 0.0025(6) 0.0099(7) -0.0003(7)
C12 0.0330(10) 0.0215(8) 0.0236(8) 0.0018(6) 0.0097(7) 0.0044(7)
C16 0.0254(9) 0.0211(7) 0.0228(8) 0.0018(6) 0.0069(6) 0.0033(6)
C17 0.0290(10) 0.0250(8) 0.0186(7) -0.0026(6) 0.0029(6) 0.0028(7)
C19 0.0218(8) 0.0168(7) 0.0207(7) -0.0004(5) 0.0093(6) -0.0001(6)
C20 0.0235(8) 0.0171(7) 0.0195(7) -0.0021(5) 0.0104(6) -0.0021(6)
C21 0.0264(9) 0.0149(7) 0.0176(7) -0.0010(5) 0.0071(6) -0.0019(6)
C23 0.0257(8) 0.0153(7) 0.0153(6) -0.0006(5) 0.0043(6) -0.0014(6)
C25 0.0274(9) 0.0139(7) 0.0195(7) -0.0004(5) 0.0027(6) -0.0012(6)
C26 0.0767(19) 0.0177(8) 0.0270(9) 0.0019(7) 0.0150(10) -0.0106(9)
C27 0.133(3) 0.0161(9) 0.0316(11) -0.0012(8) 0.0171(15) -0.0202(13)
C28 0.106(3) 0.0200(10) 0.0338(12) -0.0077(8) 0.0108(14) -0.0076(12)
C29 0.087(2) 0.0280(10) 0.0280(10) -0.0119(8) 0.0157(12) -0.0106(12)
C30 0.0565(15) 0.0245(9) 0.0212(8) -0.0058(7) 0.0118(9) -0.0099(9)
C39 0.0249(9) 0.0160(7) 0.0281(8) -0.0013(6) 0.0105(7) 0.0003(6)
C40 0.0225(9) 0.0186(7) 0.0322(9) -0.0010(6) 0.0120(7) 0.0001(6)
C59 0.0385(11) 0.0228(8) 0.0292(9) 0.0040(7) 0.0140(8) 0.0057(7)
C60 0.0365(11) 0.0270(9) 0.0280(9) 0.0032(7) 0.0176(8) 0.0017(7)
C62 0.0280(10) 0.0225(8) 0.0251(8) 0.0061(6) 0.0143(7) 0.0046(6)
C63 0.0320(10) 0.0233(8) 0.0264(8) 0.0069(6) 0.0146(7) 0.0085(7)
C64 0.0310(10) 0.0251(8) 0.0255(8) 0.0029(7) 0.0119(7) 0.0060(7)
C65 0.0290(10) 0.0223(8) 0.0266(8) 0.0035(6) 0.0151(7) 0.0044(7)
C67 0.0348(11) 0.0233(8) 0.0241(8) 0.0024(6) 0.0159(7) 0.0032(7)
C71 0.0348(11) 0.0270(9) 0.0186(7) 0.0021(6) 0.0120(7) 0.0021(7)
C72 0.0341(11) 0.0370(10) 0.0310(10) -0.0022(8) 0.0176(8) 0.0001(8)
C73 0.0359(13) 0.0465(13) 0.0385(11) -0.0032(9) 0.0200(10) -0.0064(9)
C75 0.0521(15) 0.0372(11) 0.0338(11) 0.0017(9) 0.0210(10) -0.0100(10)
C76 0.0563(16) 0.0267(9) 0.0300(10) 0.0061(8) 0.0120(10) -0.0032(9)
C77 0.0419(12) 0.0243(9) 0.0261(9) 0.0058(7) 0.0076(8) 0.0036(8)
C83 0.0280(10) 0.0235(8) 0.0300(9) 0.0085(7) 0.0107(7) 0.0041(7)
C84 0.0290(10) 0.0242(8) 0.0280(8) 0.0080(7) 0.0098(7) 0.0015(7)
C86 0.0394(14) 0.0321(11) 0.0494(14) 0.0150(10) -0.0010(10) -0.0027(9)
C87 0.0511(16) 0.0372(12) 0.0348(11) 0.0069(9) 0.0010(10) -0.0090(10)
C89 0.0419(14) 0.0450(12) 0.0260(10) 0.0107(8) 0.0063(9) 0.0140(10)
C92 0.0499(15) 0.0455(12) 0.0227(9) 0.0081(8) 0.0064(9) 0.0149(11)
C94 0.0443(13) 0.0269(9) 0.0259(9) -0.0043(7) 0.0091(8) -0.0048(8)
C95 0.0440(13) 0.0330(10) 0.0180(8) -0.0023(7) 0.0117(8) 0.0017(8)
Cl1 0.0331(2) 0.0246(2) 0.0215(2) 0.0031(1) 0.0110(2) 0.0035(2)

loop_
_atom_site_label
_atom_site_type_symbol
_atom_site_thermal_displace_type
_atom_site_fract_x
_atom_site_fract_y
_atom_site_fract_z
_atom_site_occupancy
_atom_site_U_iso_or_equiv
Na2 Na Uani 0.84868(9) 0.10755(2) 0.81690(7) 1.000 0.0289(3)
O4 O Uani 0.93777(14) 0.06520(4) 0.68086(13) 1.000 0.0257(4)
O7 O Uani 1.08180(15) 0.12220(4) 0.82387(11) 1.000 0.0253(4)
O10 O Uani 0.90285(15) 0.18275(4) 0.77426(12) 1.000 0.0287(4)
O15 O Uani 0.70762(15) 0.13645(4) 0.64087(12) 1.000 0.0260(4)
O18 O Uani 0.69628(13) 0.05608(3) 0.68000(10) 1.000 0.0201(3)
O37 O Uani 0.78341(16) -0.11023(4) 0.48530(12) 1.000 0.0283(4)
O58 O Uani 0.65082(16) 0.15824(4) 0.92551(12) 1.000 0.0300(4)
O61 O Uani 0.50266(16) 0.09034(4) 0.81241(12) 1.000 0.0280(4)
O82 O Uani 0.19287(17) -0.07496(5) 0.66160(15) 1.000 0.0353(5)
O85 O Uani 0.66656(18) 0.03847(5) 0.95551(16) 1.000 0.0412(5)
O88 O Uani 0.93408(19) 0.05550(5) 0.99014(16) 1.000 0.0402(5)
O93 O Uani 0.92377(16) 0.13649(4) 1.01253(12) 1.000 0.0308(4)
N22 N Uani 0.72175(17) -0.08328(4) 0.63645(13) 1.000 0.0221(4)
N24 N Uani 0.69942(17) -0.14849(4) 0.60316(12) 1.000 0.0215(4)
N66 N Uani 0.41114(18) -0.06895(4) 0.75583(15) 1.000 0.0283(5)
N70 N Uani 0.32832(18) -0.12837(5) 0.69353(15) 1.000 0.0270(4)
C3 C Uani 0.89015(18) 0.02798(5) 0.66106(15) 1.000 0.0210(5)
C5 C Uani 1.07135(19) 0.07020(5) 0.68976(17) 1.000 0.0242(5)
C6 C Uani 1.10241(19) 0.11256(5) 0.71415(16) 1.000 0.0235(5)
C8 C Uani 1.1194(2) 0.16113(5) 0.86097(17) 1.000 0.0267(5)
C9 C Uani 1.0330(2) 0.19089(5) 0.78008(19) 1.000 0.0293(6)
C11 C Uani 0.8113(2) 0.19758(5) 0.66909(16) 1.000 0.0270(5)
C12 C Uani 0.6854(2) 0.17700(5) 0.65261(16) 1.000 0.0258(5)
C16 C Uani 0.59273(18) 0.11491(5) 0.58698(15) 1.000 0.0232(5)
C17 C Uani 0.6321(2) 0.07419(5) 0.56684(15) 1.000 0.0252(5)
C19 C Uani 0.76358(17) 0.02335(5) 0.66472(14) 1.000 0.0191(4)
C20 C Uani 0.70645(18) -0.01314(5) 0.65151(14) 1.000 0.0192(4)
C21 C Uani 0.77749(18) -0.04582(4) 0.63692(14) 1.000 0.0196(4)
C23 C Uani 0.73946(17) -0.11386(4) 0.56815(14) 1.000 0.0192(4)
C25 C Uani 0.67897(19) -0.18382(5) 0.54126(15) 1.000 0.0213(4)
C26 C Uani 0.6452(3) -0.21568(6) 0.59842(19) 1.000 0.0407(7)
C27 C Uani 0.6227(4) -0.25159(6) 0.5432(2) 1.000 0.0621(11)
C28 C Uani 0.6337(4) -0.25678(7) 0.4307(2) 1.000 0.0557(11)
C29 C Uani 0.6639(3) -0.22516(7) 0.3737(2) 1.000 0.0481(8)
C30 C Uani 0.6861(3) -0.18860(6) 0.42660(17) 1.000 0.0341(6)
C39 C Uani 0.90136(18) -0.04113(5) 0.62948(16) 1.000 0.0225(5)
C40 C Uani 0.95891(18) -0.00423(5) 0.64188(16) 1.000 0.0236(5)
C59 C Uani 0.5182(2) 0.15036(5) 0.91331(18) 1.000 0.0294(5)
C60 C Uani 0.4879(2) 0.10774(5) 0.91738(18) 1.000 0.0288(6)
C62 C Uani 0.47571(19) 0.05105(5) 0.80123(16) 1.000 0.0238(5)
C63 C Uani 0.3718(2) 0.03792(5) 0.70931(16) 1.000 0.0260(5)
C64 C Uani 0.3452(2) -0.00175(5) 0.69081(17) 1.000 0.0265(5)
C65 C Uani 0.4249(2) -0.02842(5) 0.76825(16) 1.000 0.0245(5)
C67 C Uani 0.3001(2) -0.08953(5) 0.69981(16) 1.000 0.0259(5)
C71 C Uani 0.2421(2) -0.15938(5) 0.65474(15) 1.000 0.0259(5)
C72 C Uani 0.1086(2) -0.15560(6) 0.61302(18) 1.000 0.0323(6)
C73 C Uani 0.0317(3) -0.18875(7) 0.5788(2) 1.000 0.0384(7)
C75 C Uani 0.0877(3) -0.22565(7) 0.5857(2) 1.000 0.0393(7)
C76 C Uani 0.2209(3) -0.22922(6) 0.62651(19) 1.000 0.0380(7)
C77 C Uani 0.2981(2) -0.19653(6) 0.66119(17) 1.000 0.0314(6)
C83 C Uani 0.5321(2) -0.01563(5) 0.86030(17) 1.000 0.0268(5)
C84 C Uani 0.5600(2) 0.02392(5) 0.87501(17) 1.000 0.0268(5)
C86 C Uani 0.7705(3) 0.01100(7) 1.0031(2) 1.000 0.0436(8)
C87 C Uani 0.8864(3) 0.03305(7) 1.0720(2) 1.000 0.0438(8)
C89 C Uani 1.0405(3) 0.07794(7) 1.05997(19) 1.000 0.0386(7)
C92 C Uani 0.9977(3) 0.11418(7) 1.11108(19) 1.000 0.0404(7)
C94 C Uani 0.8658(2) 0.16965(6) 1.04761(18) 1.000 0.0327(6)
C95 C Uani 0.7288(2) 0.16192(6) 1.04586(16) 1.000 0.0312(6)
Cl1 Cl Uani 0.63581(5) -0.13303(1) 0.84392(4) 1.000 0.0258(1)
H13 H Uiso 0.6199(2) 0.18735(5) 0.58484(16) 1.000 0.0303
H14 H Uiso 0.6518(2) 0.18168(5) 0.72262(16) 1.000 0.0500
H31 H Uiso 0.7102(3) -0.16602(6) 0.38282(17) 1.000 0.0500
H32 H Uiso 0.6678(3) -0.22683(7) 0.2943(2) 1.000 0.0500
H33 H Uiso 0.6253(4) -0.28410(7) 0.3954(2) 1.000 0.0500
H34 H Uiso 0.6010(4) -0.27324(6) 0.5797(2) 1.000 0.0500
H35 H Uiso 0.6458(3) -0.21240(6) 0.68690(19) 1.000 0.0500
H36 H Uiso 0.67317(17) -0.14719(4) 0.66291(12) 1.000 0.0500
H38 H Uiso 0.68832(17) -0.08889(4) 0.69300(13) 1.000 0.0500
H41 H Uiso 1.04121(18) -0.00163(5) 0.63357(16) 1.000 0.0500
H42 H Uiso 0.95388(18) -0.06225(5) 0.61620(16) 1.000 0.0500
H43 H Uiso 0.61552(18) -0.01696(5) 0.65442(14) 1.000 0.0500
H44 H Uiso 0.6968(2) 0.07259(5) 0.52067(15) 1.000 0.0500
H45 H Uiso 0.5579(2) 0.05646(5) 0.52906(15) 1.000 0.0500
H46 H Uiso 0.54717(18) 0.12675(5) 0.50347(15) 1.000 0.0500
H47 H Uiso 0.53964(18) 0.11436(5) 0.64420(15) 1.000 0.0500
H48 H Uiso 0.8027(2) 0.22735(5) 0.67172(16) 1.000 0.0500
H49 H Uiso 0.8422(2) 0.19067(5) 0.60123(16) 1.000 0.0500
H50 H Uiso 1.0603(2) 0.21814(5) 0.81222(19) 1.000 0.0500
H51 H Uiso 1.0364(2) 0.18826(5) 0.69505(19) 1.000 0.0500
H52 H Uiso 1.2081(2) 0.16474(5) 0.85474(17) 1.000 0.0500
H53 H Uiso 1.1188(2) 0.16345(5) 0.94236(17) 1.000 0.0500
H54 H Uiso 1.19744(19) 0.11641(5) 0.72206(16) 1.000 0.0500
H55 H Uiso 1.04282(19) 0.12720(5) 0.64583(16) 1.000 0.0500
H56 H Uiso 1.12405(19) 0.05414(5) 0.75150(17) 1.000 0.0500
H57 H Uiso 1.09492(19) 0.06101(5) 0.61052(17) 1.000 0.0500
H68 H Uiso 0.48375(18) -0.08395(4) 0.79400(15) 1.000 0.0500
H69 H Uiso 0.40148(18) -0.13377(5) 0.72434(15) 1.000 0.0500
H74 H Uiso -0.0536(3) -0.18689(7) 0.5573(2) 1.000 0.0500
H78 H Uiso 0.3914(2) -0.19851(6) 0.69494(17) 1.000 0.0500
H79 H Uiso 0.2567(3) -0.25446(6) 0.63041(19) 1.000 0.0500
H80 H Uiso 0.0262(3) -0.25078(7) 0.5555(2) 1.000 0.0500
H81 H Uiso 0.0668(2) -0.13238(6) 0.60478(18) 1.000 0.0500
H90 H Uiso 1.0984(3) 0.06091(7) 1.11936(19) 1.000 0.0500
H91 H Uiso 1.0879(3) 0.08596(7) 1.00398(19) 1.000 0.0500
H96 H Uiso 0.6979(2) 0.18273(6) 1.08172(16) 1.000 0.0500
H97 H Uiso 0.7173(2) 0.14096(6) 1.08960(16) 1.000 0.0500
H98 H Uiso 0.8592(2) 0.19106(6) 0.99332(18) 1.000 0.0500
H99 H Uiso 0.9181(2) 0.18013(6) 1.12177(18) 1.000 0.0500
H100 H Uiso 1.0826(3) 0.13255(7) 1.16917(19) 1.000 0.0471
H101 H Uiso 0.9369(3) 0.10561(7) 1.14897(19) 1.000 0.0471
H102 H Uiso 0.9612(3) 0.01353(7) 1.1221(2) 1.000 0.0500
H103 H Uiso 0.8734(3) 0.04999(7) 1.1448(2) 1.000 0.0485
H104 H Uiso 0.7413(3) -0.00749(7) 1.0655(2) 1.000 0.0495
H105 H Uiso 0.8308(3) 0.00446(7) 0.9469(2) 1.000 0.0495
H106 H Uiso 0.5911(2) -0.03376(5) 0.91389(17) 1.000 0.0500
H107 H Uiso 0.2659(2) -0.01271(5) 0.62401(17) 1.000 0.0500
H108 H Uiso 0.3166(2) 0.05669(5) 0.65595(16) 1.000 0.0500
H109 H Uiso 0.5500(2) 0.09545(5) 0.98711(18) 1.000 0.0500
H110 H Uiso 0.3964(2) 0.10417(5) 0.91979(18) 1.000 0.0500
H112 H Uiso 0.4916(2) 0.16419(5) 0.96760(18) 1.000 0.0500
H591 H Uiso 0.4642(2) 0.16232(5) 0.83306(18) 1.000 0.0357

loop_
_atom_type_symbol
_atom_type_scat_dispersion_real
_atom_type_scat_dispersion_imag
_atom_type_scat_Cromer_Mann_a1
_atom_type_scat_Cromer_Mann_b1
_atom_type_scat_Cromer_Mann_a2
_atom_type_scat_Cromer_Mann_b2
_atom_type_scat_Cromer_Mann_a3
_atom_type_scat_Cromer_Mann_b3
_atom_type_scat_Cromer_Mann_a4
_atom_type_scat_Cromer_Mann_b4
_atom_type_scat_Cromer_Mann_c
_atom_type_scat_source
C 0.0020 0.0020 2.3100 20.8439 1.0200 10.2075 1.5886 0.5687 0.8650 51.6512 0.2156 International_Tables_Vol_IV_Table_2.2B
H 0.0000 0.0000 0.4930 10.5109 0.3229 26.1257 0.1402 3.1424 0.0408 57.7997 0.0030 International_Tables_Vol_IV_Table_2.2B
N 0.0040 0.0030 12.2126 0.0057 3.1322 9.8933 2.0125 28.9975 1.1663 0.5826 -11.5290 International_Tables_Vol_IV_Table_2.2B
O 0.0080 0.0060 3.0485 13.2771 2.2868 5.7011 1.5463 0.3239 0.8670 32.9089 0.2508 International_Tables_Vol_IV_Table_2.2B
Na 0.0300 0.0250 4.7626 3.2850 3.1736 8.8422 1.2674 0.3136 1.1128 129.4240 0.6760 International_Tables_Vol_IV_Table_2.2B
Cl 0.1320 0.1590 11.4604 0.0104 7.1964 1.1662 6.2556 18.5194 1.6455 47.7784 -9.5574 International_Tables_Vol_IV_Table_2.2B

loop_
_geom_angle_atom_site_label_1
_geom_angle_atom_site_label_2
_geom_angle_atom_site_label_3
_geom_angle
_geom_angle_publ_flag
O4 Na2 O7 64.69(5) yes
O4 Na2 O15 87.30(6) yes
O4 Na2 O18 61.11(5) yes
O4 Na2 O93 138.72(7) yes
O7 Na2 O15 107.99(6) yes
O7 Na2 O18 125.76(5) yes
O7 Na2 O93 81.32(6) yes
O15 Na2 O18 68.13(5) yes
O15 Na2 O93 126.90(6) yes
O18 Na2 O93 146.47(6) yes
Na2 O4 C3 116.14(12) yes
Na2 O4 C5 116.97(11) yes
C3 O4 C5 116.37(15) yes
Na2 O7 C6 110.88(11) yes
Na2 O7 C8 112.39(12) yes
C6 O7 C8 112.86(15) yes
C9 O10 C11 112.79(15) yes
Na2 O15 C12 113.76(11) yes
Na2 O15 C16 114.40(10) yes
C12 O15 C16 113.63(16) yes
Na2 O18 C17 108.37(9) yes
Na2 O18 C19 111.86(11) yes
C17 O18 C19 110.63(13) yes
C59 O58 C95 112.93(16) yes
C60 O61 C62 114.54(15) yes
C84 O85 C86 115.47(17) yes
C87 O88 C89 107.01(18) yes
Na2 O93 C92 120.19(12) yes
Na2 O93 C94 123.99(12) yes
C92 O93 C94 112.43(16) yes
C21 N22 C23 123.95(16) yes
C23 N24 C25 127.41(15) yes
C65 N66 C67 127.48(18) yes
C67 N70 C71 128.23(19) yes
C23 N22 H38 116.53(17) no
C21 N22 H38 118.19(17) no
C25 N24 H36 116.48(19) no
C23 N24 H36 115.33(17) no
C67 N66 H68 115.61(17) no
C65 N66 H68 116.8(2) no
C67 N70 H69 114.4(2) no
C71 N70 H69 116.7(2) no
O4 C3 C19 115.03(16) yes
O4 C3 C40 125.20(18) yes
C19 C3 C40 119.73(16) no
O4 C5 C6 107.03(16) yes
O7 C6 C5 108.19(15) yes
O7 C8 C9 112.08(16) yes
O10 C9 C8 108.12(16) yes
O10 C11 C12 107.92(15) yes
O15 C12 C11 107.40(17) yes
O15 C16 C17 107.65(16) yes
O18 C17 C16 109.47(13) yes
O18 C19 C3 118.38(15) yes
O18 C19 C20 120.98(17) yes
C3 C19 C20 120.63(17) no
C19 C20 C21 119.65(18) no
N22 C21 C20 118.45(18) yes
N22 C21 C39 121.73(15) yes
C20 C21 C39 119.74(15) no
O37 C23 N22 123.60(15) yes
O37 C23 N24 124.63(15) yes
N22 C23 N24 111.76(15) yes
N24 C25 C26 116.78(16) yes
N24 C25 C30 124.39(17) yes
C26 C25 C30 118.80(18) no
C25 C26 C27 120.4(2) no
C26 C27 C28 121.0(2) no
C27 C28 C29 118.4(2) no
C28 C29 C30 121.9(2) no
C25 C30 C29 119.4(2) no
C21 C39 C40 120.62(16) no
C3 C40 C39 119.53(18) no
O58 C59 C60 113.87(17) yes
O61 C60 C59 107.16(16) yes
O61 C62 C63 119.57(16) yes
O61 C62 C84 120.75(17) yes
C63 C62 C84 119.37(16) no
C62 C63 C64 121.48(17) no
C63 C64 C65 118.85(18) no
N66 C65 C83 115.46(17) yes
C64 C65 C83 120.35(16) no
N66 C65 C64 124.02(18) yes
O82 C67 N70 125.53(19) yes
N66 C67 N70 110.33(18) yes
O82 C67 N66 124.14(17) yes
N70 C71 C77 116.08(19) yes
C72 C71 C77 119.45(18) no
N70 C71 C72 124.47(18) yes
C71 C72 C73 119.5(2) no
C72 C73 C75 120.9(3) no
C73 C75 C76 119.4(2) no
C75 C76 C77 120.2(2) no
C71 C77 C76 120.5(2) no
C65 C83 C84 120.10(17) no
O85 C84 C62 116.47(16) yes
C62 C84 C83 119.67(18) no
O85 C84 C83 123.85(18) yes
O85 C86 C87 108.0(2) yes
O88 C87 C86 108.74(19) yes
O88 C89 C92 112.5(3) yes
O93 C92 C89 106.30(17) yes
O93 C94 C95 112.21(17) yes
O58 C95 C94 108.13(16) yes
O4 C5 H56 110.0(2) no
O4 C5 H57 113.7(2) no
C6 C5 H56 111.6(2) no
C6 C5 H57 110.33(19) no
H56 C5 H57 104.3(2) no
O7 C6 H54 109.01(19) no
O7 C6 H55 112.1(2) no
C5 C6 H54 107.80(19) no
C5 C6 H55 106.30(19) no
H54 C6 H55 113.2(2) no
O7 C8 H52 106.58(19) no
O7 C8 H53 107.11(19) no
C9 C8 H52 107.1(2) no
C9 C8 H53 112.4(2) no
H52 C8 H53 111.4(3) no
O10 C9 H50 111.7(2) no
O10 C9 H51 105.7(2) no
C8 C9 H50 109.4(2) no
C8 C9 H51 111.1(2) no
H50 C9 H51 110.7(2) no
O10 C11 H48 111.98(19) no
O10 C11 H49 107.7(2) no
C12 C11 H48 112.7(2) no
C12 C11 H49 107.7(2) no
H48 C11 H49 108.6(2) no
O15 C12 H13 112.55(19) no
O15 C12 H14 110.34(18) no
C11 C12 H13 110.2(2) no
C11 C12 H14 111.2(2) no
H13 C12 H14 105.3(3) no
O15 C16 H46 108.48(18) no
O15 C16 H47 108.05(18) no
C17 C16 H46 106.75(17) no
C17 C16 H47 109.61(18) no
H46 C16 H47 116.0(2) no
O18 C17 H44 105.0(2) no
O18 C17 H45 104.14(17) no
C16 C17 H44 114.39(19) no
C16 C17 H45 114.2(2) no
H44 C17 H45 108.8(2) no
C19 C20 H43 121.6(2) no
C21 C20 H43 118.78(19) no
C25 C26 H35 118.5(2) no
C27 C26 H35 120.8(2) no
C26 C27 H34 122.0(3) no
C28 C27 H34 117.0(3) no
C27 C28 H33 119.3(3) no
C29 C28 H33 122.2(3) no
C28 C29 H32 121.7(3) no
C30 C29 H32 116.3(3) no
C25 C30 H31 120.6(2) no
C29 C30 H31 119.9(2) no
C21 C39 H42 123.8(2) no
C40 C39 H42 115.5(2) no
C3 C40 H41 121.3(2) no
C39 C40 H41 119.1(2) no
O58 C59 H112 110.9(2) no
O58 C59 H591 106.6(2) no
C60 C59 H112 111.4(2) no
C60 C59 H591 110.4(2) no
H112 C59 H591 103.1(2) no
O61 C60 H109 108.5(2) no
O61 C60 H110 110.3(2) no
C59 C60 H109 110.1(2) no
C59 C60 H110 110.2(2) no
H109 C60 H110 110.5(3) no
C62 C63 H108 119.1(2) no
C64 C63 H108 119.4(2) no
C63 C64 H107 123.6(2) no
C65 C64 H107 117.48(19) no
C71 C72 H81 123.6(3) no
C73 C72 H81 116.8(3) no
C72 C73 H74 120.3(3) no
C75 C73 H74 118.7(3) no
C73 C75 H80 119.5(3) no
C76 C75 H80 121.1(3) no
C75 C76 H79 117.9(3) no
C77 C76 H79 121.8(4) no
C71 C77 H78 117.7(2) no
C76 C77 H78 121.6(3) no
C65 C83 H106 121.9(2) no
C84 C83 H106 117.9(2) no
O85 C86 H104 106.8(3) no
O85 C86 H105 116.1(2) no
C87 C86 H104 107.4(2) no
C87 C86 H105 82.8(3) no
H104 C86 H105 130.2(3) no
O88 C87 H102 109.6(3) no
O88 C87 H103 113.9(2) no
C86 C87 H102 110.6(3) no
C86 C87 H103 114.6(3) no
H102 C87 H103 99.0(3) no
O88 C89 H90 108.7(3) no
O88 C89 H91 104.9(2) no
C92 C89 H90 114.3(2) no
C92 C89 H91 108.8(3) no
H90 C89 H91 107.1(4) no
O93 C92 H100 109.9(2) no
O93 C92 H101 104.8(3) no
C89 C92 H100 113.6(3) no
C89 C92 H101 106.0(3) no
H100 C92 H101 115.5(3) no
O93 C94 H98 111.4(2) no
O93 C94 H99 112.2(2) no
C95 C94 H98 104.8(2) no
C95 C94 H99 112.6(2) no
H98 C94 H99 103.0(3) no
O58 C95 H96 109.5(2) no
O58 C95 H97 110.7(2) no
C94 C95 H96 110.2(2) no
C94 C95 H97 115.9(2) no
H96 C95 H97 102.3(3) no

loop_
_geom_bond_atom_site_label_1
_geom_bond_atom_site_label_2
_geom_bond_distance
_geom_bond_publ_flag
Na2 O4 2.6968(18) yes
Na2 O7 2.682(2) yes
Na2 O15 2.5078(18) yes
Na2 O18 2.7455(16) yes
Na2 O93 2.5392(17) yes
O4 C3 1.441(2) yes
O4 C5 1.502(3) yes
O7 C6 1.493(2) yes
O7 C8 1.499(2) yes
O10 C9 1.491(3) yes
O10 C11 1.497(2) yes
O15 C12 1.499(2) yes
O15 C16 1.492(3) yes
O18 C17 1.518(2) yes
O18 C19 1.452(2) yes
O37 C23 1.282(2) yes
O58 C59 1.498(3) yes
O58 C95 1.492(2) yes
O61 C60 1.502(3) yes
O61 C62 1.448(2) yes
O82 C67 1.279(3) yes
O85 C84 1.415(3) yes
O85 C86 1.518(4) yes
O88 C87 1.524(3) yes
O88 C89 1.494(4) yes
O93 C92 1.490(3) yes
O93 C94 1.495(3) yes
N22 C21 1.492(2) yes
N22 C23 1.443(2) yes
N24 C23 1.442(2) yes
N24 C25 1.470(2) yes
N66 C65 1.474(2) yes
N66 C67 1.447(3) yes
N70 C67 1.445(3) yes
N70 C71 1.469(3) yes
N22 H38 0.918(2) no
N24 H36 0.882(2) no
N66 H68 0.980(3) no
N70 H69 0.826(3) no
C3 C19 1.466(3) no
C3 C40 1.461(3) no
C5 C6 1.577(3) no
C8 C9 1.588(3) no
C11 C12 1.571(3) no
C16 C17 1.578(3) no
C19 C20 1.455(3) no
C20 C21 1.472(3) no
C21 C39 1.452(3) no
C25 C26 1.463(3) no
C25 C30 1.461(3) no
C26 C27 1.451(3) no
C27 C28 1.453(4) no
C28 C29 1.439(4) no
C29 C30 1.461(3) no
C39 C40 1.471(3) no
C59 C60 1.580(3) no
C62 C63 1.448(3) no
C62 C84 1.476(3) no
C63 C64 1.466(3) no
C64 C65 1.462(3) no
C65 C83 1.467(3) no
C71 C77 1.476(3) no
C71 C72 1.454(3) no
C72 C73 1.466(4) no
C73 C75 1.467(4) no
C75 C76 1.450(5) no
C76 C77 1.455(3) no
C83 C84 1.461(3) no
C86 C87 1.553(4) no
C89 C92 1.594(4) no
C94 C95 1.579(3) no
C5 H56 1.001(3) no
C5 H57 1.146(3) no
C6 H54 1.065(3) no
C6 H55 1.051(3) no
C8 H52 1.045(3) no
C8 H53 1.016(3) no
C9 H50 1.071(3) no
C9 H51 1.073(3) no
C11 H48 1.080(3) no
C11 H49 1.039(3) no
C12 H13 1.009(3) no
C12 H14 1.066(3) no
C16 H46 1.094(3) no
C16 H47 1.065(3) no
C17 H44 1.065(3) no
C17 H45 1.049(3) no
C20 H43 1.056(3) no
C26 H35 1.103(3) no
C27 H34 0.972(4) no
C28 H33 1.071(4) no
C29 H32 1.003(4) no
C30 H31 1.061(3) no
C39 H42 1.013(3) no
C40 H41 0.979(3) no
C59 H112 0.960(3) no
C59 H591 1.087(3) no
C60 H109 1.035(3) no
C60 H110 1.060(3) no
C63 H108 1.018(3) no
C64 H107 1.095(3) no
C72 H81 0.953(3) no
C73 H74 0.928(5) no
C75 H80 1.137(4) no
C76 H79 0.993(3) no
C77 H78 1.018(3) no
C83 H106 1.023(3) no
C86 H104 1.147(4) no
C86 H105 1.144(4) no
C87 H102 1.133(4) no
C87 H103 1.138(4) no
C89 H90 1.028(4) no
C89 H91 1.044(4) no
C92 H100 1.211(4) no
C92 H101 0.998(5) no
C94 H98 1.013(3) no
C94 H99 1.004(3) no
C95 H96 0.991(3) no
C95 H97 0.963(3) no

loop_
_geom_contact_atom_site_label_1
_geom_contact_atom_site_label_2
_geom_contact_distance
_geom_contact_site_symmetry_2
_geom_contact_publ_flag
Cl1 N24 3.3330(18) . no
Cl1 N66 3.372(2) . no
Cl1 N70 3.430(2) . no
Cl1 H36 2.4666(17) . no
Cl1 H38 2.6639(17) . no
Cl1 H68 2.4206(19) . no
Cl1 H69 2.626(2) . no
Cl1 H33 3.067(3) 4_545 no
Na2 O10 2.8674(17) . no
Na2 O58 3.480(2) . no
Na2 O88 2.796(2) . no
Na2 H91 3.088(3) . no
O4 O7 2.878(2) . no
O4 O18 2.767(2) . no
O4 C17 3.347(3) . no
O7 O4 2.878(2) . no
O7 O10 2.921(2) . no
O10 O15 2.866(2) . no
O10 Na2 2.8674(17) . no
O10 O7 2.921(2) . no
O15 O10 2.866(2) . no
O15 O18 2.9493(19) . no
O18 O4 2.767(2) . no
O18 O15 2.9493(19) . no
O18 C62 3.307(3) . no
O37 C6 3.133(3) 3_756 no
O37 C30 3.042(3) . no
O37 C39 3.122(2) . no
O58 O93 3.063(3) . no
O58 O61 3.060(2) . no
O58 Na2 3.480(2) . no
O61 O85 2.847(3) . no
O61 O58 3.060(2) . no
O61 C16 3.383(3) . no
O82 C72 3.065(3) . no
O82 C64 3.119(3) . no
O85 O61 2.847(3) . no
O85 C60 3.165(3) . no
O85 O88 3.007(3) . no
O88 O93 2.941(2) . no
O88 Na2 2.796(2) . no
O88 O85 3.007(3) . no
O93 O88 2.941(2) . no
O93 O58 3.063(3) . no
O4 H44 2.865(3) . no
O7 H91 2.573(3) . no
O37 H57 2.739(3) 3_756 no
O37 H108 2.623(2) 3_656 no
O37 H31 2.390(3) . no
O37 H42 2.733(3) . no
O37 H54 2.660(2) 3_756 no
O58 H14 2.661(2) . no
O61 H47 2.415(2) . no
O82 H44 2.909(3) 3_656 no
O82 H103 2.877(3) 3_657 no
O82 H42 2.645(3) 1_455 no
O82 H81 2.496(3) . no
O82 H107 2.488(3) . no
O85 H109 2.542(3) . no
O93 H53 2.798(3) . no
N24 Cl1 3.3330(18) . no
N66 Cl1 3.372(2) . no
N70 Cl1 3.430(2) . no
N24 H46 2.823(3) 3_656 no
N70 H97 2.931(3) 3_657 no
C5 C63 3.552(3) 1_655 no
C6 O37 3.133(3) 3_756 no
C16 O61 3.383(3) . no
C30 O37 3.042(3) . no
C39 O37 3.122(2) . no
C60 O85 3.165(3) . no
C62 O18 3.307(3) . no
C63 C5 3.552(3) 1_455 no
C64 O82 3.119(3) . no
C72 O82 3.065(3) . no
C3 H44 2.850(3) . no
C3 H102 3.092(3) 3_757 no
C5 H108 2.990(3) 1_655 no
C5 H41 2.678(3) . no
C6 H51 2.823(3) . no
C9 H55 2.861(3) . no
C21 H90 2.971(3) 3_757 no
C23 H42 2.982(3) . no
C23 H31 2.912(3) . no
C25 H74 2.993(4) 1_655 no
C30 H74 2.910(5) 1_655 no
C39 H57 3.079(3) 3_756 no
C40 H56 2.873(3) . no
C40 H102 2.810(3) 3_757 no
C40 H57 2.909(3) . no
C59 H34 3.085(3) 2_656 no
C60 H97 3.066(3) . no
C63 H56 3.080(3) 1_455 no
C65 H43 2.962(3) . no
C67 H44 2.817(3) 3_656 no
C67 H107 2.914(3) . no
C67 H81 2.986(3) . no
C73 H49 3.007(4) 3_656 no
C75 H49 2.960(3) 3_656 no
C76 H48 3.037(3) 2_646 no
C76 H49 3.033(3) 3_656 no
C83 H104 2.920(4) . no
C83 H43 2.989(3) . no
C84 H109 2.951(3) . no
C86 H106 2.573(4) . no
C87 H101 2.785(4) . no
C92 H103 2.812(4) . no
C95 H101 3.085(4) . no
C95 H109 3.085(3) . no
H13 H46 2.444(3) . no
H14 O58 2.661(2) . no
H31 C23 2.912(3) . no
H31 O37 2.390(3) . no
H32 H35 2.538(3) 4_544 no
H32 H34 2.537(3) 4_544 no
H33 Cl1 3.067(3) 4_544 no
H34 H112 2.484(3) 2_646 no
H34 H32 2.537(3) 4_545 no
H34 C59 3.085(3) 2_646 no
H35 H36 2.404(3) . no
H35 H32 2.538(3) 4_545 no
H36 Cl1 2.4666(17) . no
H36 H35 2.404(3) . no
H36 H38 2.134(2) . no
H38 H36 2.134(2) . no
H38 Cl1 2.6639(17) . no
H41 H56 2.497(3) . no
H41 H57 2.381(3) . no
H41 C5 2.678(3) . no
H42 O82 2.645(3) 1_655 no
H42 C23 2.982(3) . no
H42 O37 2.733(3) . no
H43 C83 2.989(3) . no
H43 C65 2.962(3) . no
H44 O4 2.865(3) . no
H44 C3 2.850(3) . no
H44 O82 2.909(3) 3_656 no
H44 C67 2.817(3) 3_656 no
H46 H13 2.444(3) . no
H46 N24 2.823(3) 3_656 no
H47 O61 2.415(2) . no
H48 C76 3.037(3) 2_656 no
H49 C73 3.007(4) 3_656 no
H49 C75 2.960(3) 3_656 no
H49 C76 3.033(3) 3_656 no
H49 H51 2.162(3) . no
H50 H80 2.434(4) 2_656 no
H51 H49 2.162(3) . no
H51 H55 2.293(3) . no
H51 C6 2.823(3) . no
H52 H54 2.376(3) . no
H53 O93 2.798(3) . no
H54 H52 2.376(3) . no
H54 O37 2.660(2) 3_756 no
H55 H51 2.293(3) . no
H55 C9 2.861(3) . no
H56 C63 3.080(3) 1_655 no
H56 H41 2.497(3) . no
H56 C40 2.873(3) . no
H57 H41 2.381(3) . no
H57 H108 2.417(3) 1_655 no
H57 O37 2.739(3) 3_756 no
H57 C39 3.079(3) 3_756 no
H57 C40 2.909(3) . no
H68 H69 2.088(2) . no
H68 H106 2.423(3) . no
H68 Cl1 2.4206(19) . no
H69 Cl1 2.626(2) . no
H69 H68 2.088(2) . no
H69 H78 2.361(3) . no
H74 C25 2.993(4) 1_455 no
H74 C30 2.910(5) 1_455 no
H78 H69 2.361(3) . no
H79 H98 2.592(3) 2_646 no
H80 H50 2.434(4) 2_646 no
H81 C67 2.986(3) . no
H81 O82 2.496(3) . no
H90 H102 2.323(4) . no
H90 C21 2.971(3) 3_757 no
H91 O7 2.573(3) . no
H91 Na2 3.088(3) . no
H96 H112 2.435(3) . no
H97 N70 2.931(3) 3_657 no
H97 C60 3.066(3) . no
H97 H109 2.541(3) . no
H98 H79 2.592(3) 2_656 no
H99 H100 2.475(4) . no
H100 H99 2.475(4) . no
H101 H103 2.128(4) . no
H101 C87 2.785(4) . no
H101 C95 3.085(4) . no
H102 C3 3.092(3) 3_757 no
H102 C40 2.810(3) 3_757 no
H102 H90 2.323(4) . no
H103 C92 2.812(4) . no
H103 O82 2.877(3) 3_657 no
H103 H101 2.128(4) . no
H104 C83 2.920(4) . no
H104 H106 2.322(3) . no
H106 C86 2.573(4) . no
H106 H68 2.423(3) . no
H106 H104 2.322(3) . no
H107 O82 2.488(3) . no
H107 C67 2.914(3) . no
H108 C5 2.990(3) 1_455 no
H108 O37 2.623(2) 3_656 no
H108 H57 2.417(3) 1_455 no
H109 C84 2.951(3) . no
H109 C95 3.085(3) . no
H109 O85 2.542(3) . no
H109 H97 2.541(3) . no
H112 H96 2.435(3) . no
H112 H34 2.484(3) 2_656 no

loop_
_geom_hbond_atom_site_label_D
_geom_hbond_atom_site_label_H
_geom_hbond_atom_site_label_A
_geom_hbond_distance_DH
_geom_hbond_distance_HA
_geom_hbond_distance_DA
_geom_hbond_angle_DHA
_geom_hbond_publ_flag
N24 H36 Cl1 0.882(2) 2.4666(17) 3.3330(18) 167.28(18) yes
N22 H38 Cl1 0.918(2) 2.6639(17) 3.5171(18) 154.86(16) yes
N66 H68 Cl1 0.980(3) 2.4206(19) 3.372(2) 163.49(16) yes
N70 H69 Cl1 0.826(3) 2.626(2) 3.430(2) 164.7(2) yes
C30 H31 O37 1.061(3) 2.390(3) 3.042(3) 118.44(18) yes
C16 H47 O61 1.065(3) 2.415(2) 3.383(3) 150.37(18) yes
C72 H81 O82 0.953(3) 2.496(3) 3.065(3) 118.3(2) yes
C89 H91 O7 1.044(4) 2.573(3) 3.495(3) 147.0(3) yes
C64 H107 O82 1.095(3) 2.488(3) 3.119(3) 115.41(17) yes
C60 H109 O85 1.035(3) 2.542(3) 3.165(3) 118.19(19) yes

loop_
_geom_torsion_atom_site_label_1
_geom_torsion_atom_site_label_2
_geom_torsion_atom_site_label_3
_geom_torsion_atom_site_label_4
_geom_torsion
_geom_torsion_publ_flag
O7 Na2 O4 C3 148.84(13) no
O7 Na2 O4 C5 5.24(11) no
O15 Na2 O4 C3 -99.80(13) no
O15 Na2 O4 C5 116.60(12) no
O18 Na2 O4 C3 -33.37(11) no
O18 Na2 O4 C5 -176.97(13) no
O93 Na2 O4 C3 111.17(14) no
O93 Na2 O4 C5 -32.43(16) no
O4 Na2 O7 C6 27.92(10) no
O4 Na2 O7 C8 155.29(12) no
O15 Na2 O7 C6 -50.06(12) no
O15 Na2 O7 C8 77.31(12) no
O18 Na2 O7 C6 25.54(13) no
O18 Na2 O7 C8 152.90(10) no
O93 Na2 O7 C6 -176.15(11) no
O93 Na2 O7 C8 -48.78(11) no
O4 Na2 O15 C12 -144.03(14) no
O4 Na2 O15 C16 83.08(12) no
O7 Na2 O15 C12 -81.76(14) no
O7 Na2 O15 C16 145.35(12) no
O18 Na2 O15 C12 156.12(15) no
O18 Na2 O15 C16 23.23(11) no
O93 Na2 O15 C12 10.85(17) no
O93 Na2 O15 C16 -122.05(13) no
O4 Na2 O18 C17 -88.82(12) no
O4 Na2 O18 C19 33.41(10) no
O7 Na2 O18 C17 -86.36(13) no
O7 Na2 O18 C19 35.87(12) no
O15 Na2 O18 C17 10.59(12) no
O15 Na2 O18 C19 132.82(11) no
O93 Na2 O18 C17 135.03(13) no
O93 Na2 O18 C19 -102.74(14) no
O4 Na2 O93 C92 -46.1(2) no
O4 Na2 O93 C94 156.34(14) no
O7 Na2 O93 C92 -80.02(19) no
O7 Na2 O93 C94 122.37(15) no
O15 Na2 O93 C92 173.95(18) no
O15 Na2 O93 C94 16.34(19) no
O18 Na2 O93 C92 67.1(2) no
O18 Na2 O93 C94 -90.50(17) no
Na2 O4 C3 C19 30.01(19) no
Na2 O4 C3 C40 -148.06(15) no
C5 O4 C3 C19 173.83(15) no
C5 O4 C3 C40 -4.2(3) no
Na2 O4 C5 C6 -35.14(17) no
C3 O4 C5 C6 -178.65(15) no
Na2 O7 C6 C5 -58.05(17) no
C8 O7 C6 C5 174.84(16) no
Na2 O7 C8 C9 -58.69(18) no
C6 O7 C8 C9 67.6(2) no
C11 O10 C9 C8 -156.37(15) no
C9 O10 C11 C12 161.97(15) no
Na2 O15 C12 C11 66.22(16) no
C16 O15 C12 C11 -160.52(14) no
Na2 O15 C16 C17 -53.91(16) no
C12 O15 C16 C17 173.13(14) no
Na2 O18 C17 C16 -40.90(18) no
C19 O18 C17 C16 -163.87(16) no
Na2 O18 C19 C3 -34.19(17) no
Na2 O18 C19 C20 146.78(13) no
C17 O18 C19 C3 86.73(18) no
C17 O18 C19 C20 -92.30(18) no
C95 O58 C59 C60 -87.7(2) no
C59 O58 C95 C94 179.32(15) no
C62 O61 C60 C59 -178.81(17) no
C60 O61 C62 C63 114.9(2) no
C60 O61 C62 C84 -71.4(3) no
C86 O85 C84 C62 -160.9(2) no
C86 O85 C84 C83 17.6(3) no
C84 O85 C86 C87 169.9(2) no
C89 O88 C87 C86 176.7(2) no
C87 O88 C89 C92 -79.8(2) no
Na2 O93 C92 C89 13.9(3) no
C94 O93 C92 C89 173.9(2) no
Na2 O93 C94 C95 63.9(2) no
C92 O93 C94 C95 -95.2(2) no
C21 N22 C23 O37 -14.5(3) no
C23 N22 C21 C20 145.33(17) no
C23 N22 C21 C39 -38.0(3) no
C21 N22 C23 N24 166.72(16) no
C25 N24 C23 O37 -12.4(3) no
C25 N24 C23 N22 166.39(19) no
C23 N24 C25 C26 176.5(2) no
C23 N24 C25 C30 -5.7(4) no
C67 N66 C65 C64 -25.6(3) no
C67 N66 C65 C83 159.1(2) no
C65 N66 C67 O82 -7.2(3) no
C65 N66 C67 N70 172.73(18) no
C71 N70 C67 O82 -7.2(3) no
C71 N70 C67 N66 172.94(18) no
C67 N70 C71 C72 1.0(3) no
C67 N70 C71 C77 -178.17(18) no
O4 C3 C19 O18 3.9(2) no
C40 C3 C19 O18 -177.89(15) no
C40 C3 C19 C20 1.1(2) no
O4 C3 C19 C20 -177.04(15) no
C19 C3 C40 C39 -1.6(3) no
O4 C3 C40 C39 176.36(17) no
O4 C5 C6 O7 61.31(19) no
O7 C8 C9 O10 55.2(2) no
O10 C11 C12 O15 -60.37(18) no
O15 C16 C17 O18 63.67(19) no
O18 C19 C20 C21 -179.60(14) no
C3 C19 C20 C21 1.4(2) no
C19 C20 C21 C39 -3.4(2) no
C19 C20 C21 N22 173.30(15) no
N22 C21 C39 C40 -173.66(16) no
C20 C21 C39 C40 3.0(3) no
C30 C25 C26 C27 1.7(4) no
N24 C25 C30 C29 180.0(2) no
N24 C25 C26 C27 179.7(3) no
C26 C25 C30 C29 -2.2(4) no
C25 C26 C27 C28 0.3(5) no
C26 C27 C28 C29 -1.8(6) no
C27 C28 C29 C30 1.3(6) no
C28 C29 C30 C25 0.7(5) no
C21 C39 C40 C3 -0.4(3) no
O58 C59 C60 O61 -67.8(2) no
O61 C62 C63 C64 176.46(19) no
C84 C62 C63 C64 2.7(3) no
O61 C62 C84 C83 -178.63(19) no
C63 C62 C84 O85 173.61(19) no
C63 C62 C84 C83 -5.0(3) no
O61 C62 C84 O85 -0.1(3) no
C62 C63 C64 C65 0.8(3) no
C63 C64 C65 N66 -177.2(2) no
C63 C64 C65 C83 -2.2(3) no
C64 C65 C83 C84 -0.1(3) no
N66 C65 C83 C84 175.38(19) no
C77 C71 C72 C73 0.4(3) no
N70 C71 C77 C76 179.06(19) no
N70 C71 C72 C73 -178.72(19) no
C72 C71 C77 C76 -0.2(3) no
C71 C72 C73 C75 -0.2(3) no
C72 C73 C75 C76 -0.3(4) no
C73 C75 C76 C77 0.5(3) no
C75 C76 C77 C71 -0.3(3) no
C65 C83 C84 O85 -174.8(2) no
C65 C83 C84 C62 3.7(3) no
O85 C86 C87 O88 -69.8(3) no
O88 C89 C92 O93 -59.9(3) no
O93 C94 C95 O58 -70.0(2) no
